data_7048798
loop_
_publ_author_name
'Wang, Hai-Dan'
'Wang, Xing-Fang'
'Su, Fang'
'Li, Jian-Sheng'
'Zhang, Lan-Cui'
'Sang, Xiao-Jing'
'Zhu, Zai-Ming'

_publ_section_title
;
 Carboxyethyltin and transition metal co-functionalized tungstoantimonates
 composited with polypyrrole for enhanced electrocatalytic methanol
 oxidation.
;
_journal_issue 9
_journal_name_full 'Dalton transactions (Cambridge, England : 2003)'
_journal_page_first 2977
_journal_page_last 2987
_journal_paper_doi 10.1039/c8dt05118f
_journal_volume 48
_journal_year 2019
_chemical_formula_moiety 'C6 H9 Co2 K5 Na4 O70 Sb2 Sn2 W18,30H2O'
_chemical_formula_sum 'C6 H69 Co2 K5 Na4 O100 Sb2 Sn2 W18'
_chemical_formula_weight 5937.11
_space_group_crystal_system triclinic
_space_group_IT_number 2
_space_group_name_Hall '-P 1'
_space_group_name_H-M_alt 'P -1'
_symmetry_space_group_name_Hall '-P 1'
_symmetry_space_group_name_H-M 'P -1'
_atom_sites_solution_hydrogens mixed
_audit_creation_method SHELXL-2014/7
_audit_update_record
;
2019-01-28 deposited with the CCDC.
2019-01-29 downloaded from the CCDC.
;
_cell_angle_alpha 94.581(2)
_cell_angle_beta 109.896(2)
_cell_angle_gamma 101.759(2)
_cell_formula_units_Z 1
_cell_length_a 12.4391(12)
_cell_length_b 12.6196(12)
_cell_length_c 16.3813(16)
_cell_measurement_reflns_used 3409
_cell_measurement_temperature 296(2)
_cell_measurement_theta_max 28.23
_cell_measurement_theta_min 2.30
_cell_volume 2335.9(4)
_computing_cell_refinement 'SMART (Bruker, 2005)'
_computing_data_collection 'SMART (Bruker, 2005)'
_computing_data_reduction SAINT
_computing_molecular_graphics 'SHELXTL (Sheldrick, 1997a)'
_computing_publication_material SHELXTL
_computing_structure_refinement 'SHELXL-2014/7 (Sheldrick, 2014)'
_computing_structure_solution 'SHELXS-97 (Sheldrick, 1990)'
_diffrn_ambient_temperature 296(2)
_diffrn_measured_fraction_theta_full 0.995
_diffrn_measured_fraction_theta_max 0.995
_diffrn_measurement_device_type 'CCD area detector'
_diffrn_measurement_method 'phi and omega scans'
_diffrn_radiation_type MoK\a
_diffrn_radiation_wavelength 0.71073
_diffrn_reflns_av_R_equivalents 0.0329
_diffrn_reflns_av_unetI/netI 0.0676
_diffrn_reflns_Laue_measured_fraction_full 0.995
_diffrn_reflns_Laue_measured_fraction_max 0.995
_diffrn_reflns_limit_h_max 14
_diffrn_reflns_limit_h_min -10
_diffrn_reflns_limit_k_max 14
_diffrn_reflns_limit_k_min -15
_diffrn_reflns_limit_l_max 19
_diffrn_reflns_limit_l_min -19
_diffrn_reflns_number 12118
_diffrn_reflns_point_group_measured_fraction_full 0.995
_diffrn_reflns_point_group_measured_fraction_max 0.995
_diffrn_reflns_theta_full 25.000
_diffrn_reflns_theta_max 25.000
_diffrn_reflns_theta_min 1.340
_exptl_absorpt_coefficient_mu 23.860
_exptl_absorpt_correction_T_max 0.3239
_exptl_absorpt_correction_T_min 0.2033
_exptl_absorpt_correction_type multi-scan
_exptl_absorpt_process_details '(SADABS; Sheldrick, 2003)'
_exptl_crystal_colour red
_exptl_crystal_density_diffrn 4.220
_exptl_crystal_description block
_exptl_crystal_F_000 2632
_exptl_crystal_size_max 0.098
_exptl_crystal_size_mid 0.078
_exptl_crystal_size_min 0.061
_refine_diff_density_max 1.967
_refine_diff_density_min -1.418
_refine_diff_density_rms 0.337
_refine_ls_extinction_coef 0.000078(16)
_refine_ls_extinction_expression Fc^*^=kFc[1+0.001xFc^2^\l^3^/sin(2\q)]^-1/4^
_refine_ls_extinction_method 'SHELXL-2014/7 (Sheldrick 2014'
_refine_ls_goodness_of_fit_ref 0.979
_refine_ls_hydrogen_treatment mixed
_refine_ls_matrix_type full
_refine_ls_number_parameters 709
_refine_ls_number_reflns 8178
_refine_ls_number_restraints 127
_refine_ls_restrained_S_all 0.979
_refine_ls_R_factor_all 0.0562
_refine_ls_R_factor_gt 0.0365
_refine_ls_shift/su_max 0.001
_refine_ls_shift/su_mean 0.000
_refine_ls_structure_factor_coef Fsqd
_refine_ls_weighting_details 'w=1/[\s^2^(Fo^2^)+(0.0285P)^2^] where P=(Fo^2^+2Fc^2^)/3'
_refine_ls_weighting_scheme calc
_refine_ls_wR_factor_gt 0.0715
_refine_ls_wR_factor_ref 0.0788
_reflns_Friedel_coverage 0.000
_reflns_number_gt 6279
_reflns_number_total 8178
_reflns_threshold_expression 'I > 2\s(I)'
_cod_data_source_file c8dt05118f2.cif
_cod_data_source_block SbW9-Co-SnR
_cod_depositor_comments
;
The following automatic conversions were performed:

'_exptl_absorpt_correction_type' value 'Multi-scan' changed to
'multi-scan' according to
/home/data/users/saulius/crontab/automatic-downloads/rss-feeds/RSC/lib/dictionaries/cif_core.dic
dictionary named 'cif_core.dic' version 2.4.2 from 2011-04-26.

Automatic conversion script
Id: cif_fix_values 4973 2017-02-22 13:04:09Z antanas 

 Adding full bibliography for 7048795--7048798.cif.
;
_cod_database_code 7048798
_shelx_shelxl_version_number 2014/7
_shelx_space_group_comment
;
The symmetry employed for this shelxl refinement is uniquely defined
by the following loop, which should always be used as a source of
symmetry information in preference to the above space-group names.
They are only intended as comments.
;
_shelx_estimated_absorpt_t_min 0.203
_shelx_estimated_absorpt_t_max 0.324

loop_
_space_group_symop_operation_xyz
'x, y, z'
'-x, -y, -z'

loop_
_atom_site_label
_atom_site_type_symbol
_atom_site_fract_x
_atom_site_fract_y
_atom_site_fract_z
_atom_site_U_iso_or_equiv
_atom_site_adp_type
_atom_site_occupancy
_atom_site_site_symmetry_order
_atom_site_calc_flag
_atom_site_refinement_flags_posn
_atom_site_refinement_flags_adp
_atom_site_refinement_flags_occupancy
_atom_site_disorder_assembly
_atom_site_disorder_group
W1 W 0.42968(4) -0.13997(4) 0.58866(3) 0.01209(13) Uani 1 1 d . . . . .
W2 W 0.77381(5) 0.15599(5) 0.93489(4) 0.01706(14) Uani 1 1 d . . . . .
W3 W 0.33947(4) -0.02404(5) 0.74036(4) 0.01519(13) Uani 1 1 d . . . . .
W4 W 0.49593(5) 0.25258(5) 0.86701(4) 0.01665(14) Uani 1 1 d . . . . .
W5 W 0.33446(5) 0.23929(5) 0.65791(4) 0.01597(14) Uani 1 1 d . . . . .
W6 W 0.85370(4) 0.04618(5) 0.77997(4) 0.01633(14) Uani 1 1 d . . . . .
W7 W 0.59933(5) 0.41247(5) 0.74058(4) 0.01819(14) Uani 1 1 d . . . . .
W8 W 0.58721(5) -0.11184(5) 0.80563(4) 0.01604(14) Uani 1 1 d . . . . .
W9 W 0.86632(5) 0.31283(5) 0.80263(4) 0.01942(14) Uani 1 1 d . . . . .
Sb1 Sb 0.59083(7) 0.13365(7) 0.67508(6) 0.01244(19) Uani 1 1 d . . . . .
Sn1 Sn 0.71439(7) -0.06494(7) 0.54256(6) 0.0134(2) Uani 1 1 d . . . . .
Co1 Co 0.75126(15) 0.39315(15) 0.58900(12) 0.0176(4) Uani 1 1 d . . . . .
K1 K 0.7227(4) -0.0792(4) 1.0585(3) 0.0550(11) Uani 1 1 d D . . . .
K2 K 0.6613(6) -0.3863(5) 0.9508(3) 0.066(2) Uani 0.75 1 d D U P A .
K3 K 0.3498(6) -0.2640(6) 0.8922(6) 0.089(2) Uani 0.75 1 d . . P A .
Na1 Na 0.9484(5) 0.1837(5) 1.1970(4) 0.0412(17) Uani 1 1 d D . . . .
Na2 Na 0.6892(6) -0.2886(6) 0.6956(4) 0.0480(18) Uani 1 1 d D . . . .
O1 O 0.7250(7) -0.0750(7) 0.7781(5) 0.017(2) Uani 1 1 d . U . . .
O2 O 0.2994(7) 0.0826(7) 0.6715(6) 0.019(2) Uani 1 1 d . . . . .
O3 O 0.3475(7) 0.2616(7) 0.7805(6) 0.020(2) Uani 1 1 d . U . . .
O4 O 0.3795(7) -0.0361(7) 0.5267(6) 0.019(2) Uani 1 1 d . . . . .
O5 O 0.6183(8) -0.2095(7) 0.8698(6) 0.023(2) Uani 1 1 d . . . . .
O6 O 0.5712(7) -0.1180(7) 0.5764(6) 0.018(2) Uani 1 1 d . . . . .
O7 O 0.7472(7) 0.3857(7) 0.8092(6) 0.024(2) Uani 1 1 d . . . . .
O8 O 0.9467(7) 0.1952(7) 0.8020(6) 0.020(2) Uani 1 1 d . . . . .
O9 O 0.6562(7) 0.0178(7) 0.8930(5) 0.017(2) Uani 1 1 d . . . . .
O10 O 0.8739(7) 0.0731(7) 0.9051(5) 0.014(2) Uani 1 1 d . U . . .
O11 O 0.3485(7) -0.2603(7) 0.5149(6) 0.022(2) Uani 1 1 d . . . . .
O12 O 0.3083(7) -0.1334(7) 0.6439(6) 0.019(2) Uani 1 1 d . . . . .
O13 O 0.5107(7) -0.0017(7) 0.7064(5) 0.0116(19) Uani 1 1 d . . . . .
O14 O 0.5245(7) 0.2324(7) 0.7362(5) 0.014(2) Uani 1 1 d . . . . .
O15 O 0.7318(7) 0.1590(7) 0.7883(5) 0.017(2) Uani 1 1 d . . . . .
O16 O 0.5620(8) 0.3933(7) 0.8530(6) 0.021(2) Uani 1 1 d . . . . .
O17 O 0.1940(8) 0.2569(8) 0.6105(6) 0.027(2) Uani 1 1 d . . . . .
O18 O 0.9882(8) 0.4230(8) 0.8423(7) 0.034(3) Uani 1 1 d . . . . .
O19 O 0.9621(8) -0.0231(8) 0.7873(6) 0.026(2) Uani 1 1 d . . . . .
O20 O 0.8174(9) 0.3048(8) 0.6862(6) 0.030(3) Uani 1 1 d . . . . .
O21 O 0.6283(8) 0.5548(8) 0.7586(7) 0.032(3) Uani 1 1 d . . . . .
O22 O 0.7796(7) 0.0434(7) 0.6641(6) 0.019(2) Uani 1 1 d . U . . .
O23 O 0.3709(8) 0.1949(7) 0.5630(6) 0.022(2) Uani 1 1 d . . . . .
O24 O 0.6196(7) 0.3821(8) 0.6402(6) 0.022(2) Uani 1 1 d . . . . .
O25 O 0.5030(7) -0.2062(7) 0.6942(6) 0.020(2) Uani 1 1 d . . . . .
O26 O 0.4259(7) 0.3844(7) 0.6796(6) 0.020(2) Uani 1 1 d . . . . .
O27 O 0.4383(7) -0.1056(7) 0.8153(5) 0.015(2) Uani 1 1 d . . . . .
O28 O 0.2172(8) -0.0666(7) 0.7676(6) 0.022(2) Uani 1 1 d . . . . .
O29 O 0.8751(7) 0.2835(8) 0.9279(6) 0.024(2) Uani 1 1 d . . . . .
O30 O 0.6489(7) 0.2274(8) 0.9217(6) 0.020(2) Uani 1 1 d . . . . .
O31 O 0.4320(7) 0.0971(7) 0.8358(5) 0.018(2) Uani 1 1 d . . . . .
O32 O 0.4613(8) 0.2778(8) 0.9593(6) 0.027(2) Uani 1 1 d . . . . .
O33 O 0.8211(8) 0.1517(8) 1.0462(6) 0.026(2) Uani 1 1 d . . . . .
O34 O 0.7871(7) -0.1888(7) 0.6135(6) 0.019(2) Uani 1 1 d . . . . .
O35 O 0.9433(8) -0.2584(8) 0.6474(7) 0.028(3) Uani 1 1 d . . . . .
C1 C 0.8842(11) -0.0221(12) 0.5310(9) 0.023(3) Uani 1 1 d . U . . .
H1A H 0.8765 -0.0328 0.4698 0.027 Uiso 1 1 calc R U . . .
H1B H 0.9239 0.0538 0.5568 0.027 Uiso 1 1 calc R U . . .
C2 C 0.9520(12) -0.0990(12) 0.5812(10) 0.026(3) Uani 1 1 d . U . . .
H2A H 0.9851 -0.1325 0.5431 0.031 Uiso 1 1 calc R U . . .
H2B H 1.0179 -0.0542 0.6311 0.031 Uiso 1 1 calc R U . . .
C3 C 0.8907(11) -0.1889(11) 0.6151(9) 0.022(3) Uani 1 1 d . U . . .
O1W O 0.6765(11) 0.4879(9) 0.4983(7) 0.043(3) Uani 1 1 d D . . . .
H1WA H 0.618(4) 0.473(7) 0.450(2) 0.052 Uiso 1 1 d D U . . .
H1WB H 0.661(10) 0.534(8) 0.531(5) 0.052 Uiso 1 1 d D U . . .
O2W O 0.8440(11) 0.5410(9) 0.6806(8) 0.044(3) Uani 1 1 d D . . . .
H2WA H 0.788(9) 0.561(10) 0.690(10) 0.053 Uiso 1 1 d D U . . .
H2WB H 0.873(11) 0.592(8) 0.658(9) 0.053 Uiso 1 1 d D U . . .
O3W O 0.8910(10) 0.4059(12) 0.5490(9) 0.055(4) Uani 1 1 d D . . . .
H3WA H 0.894(14) 0.374(14) 0.502(5) 0.066 Uiso 1 1 d D U . . .
H3WB H 0.952(10) 0.398(15) 0.590(6) 0.066 Uiso 1 1 d D U . . .
O4W O 0.8751(11) 0.3177(9) 0.3866(10) 0.055(4) Uani 1 1 d D . . . .
H4WA H 0.922(8) 0.276(8) 0.392(12) 0.066 Uiso 1 1 d D U . . .
H4WB H 0.806(4) 0.275(8) 0.367(12) 0.066 Uiso 1 1 d D U . . .
O5W O 0.5729(9) -0.3639(8) 0.5415(7) 0.034(3) Uani 1 1 d D . . . .
H5WA H 0.607(4) -0.328(5) 0.5115(8) 0.040 Uiso 1 1 d D U . . .
H5WB H 0.500(2) -0.383(10) 0.509(4) 0.040 Uiso 1 1 d D U . . .
O6W O 0.8824(9) -0.1196(9) 0.9838(7) 0.043(3) Uani 1 1 d D . . . .
H6WA H 0.9536(9) -0.091(5) 1.0164(15) 0.051 Uiso 1 1 d D U . . .
H6WB H 0.873(2) -0.0962(19) 0.9354(13) 0.051 Uiso 1 1 d D U . . .
O7W O 0.8677(10) -0.2533(9) 0.8252(8) 0.048(3) Uani 1 1 d D . . . .
H7WA H 0.892(2) -0.311(2) 0.8280(9) 0.057 Uiso 1 1 d D U . . .
H7WB H 0.848(2) -0.245(2) 0.8700(7) 0.057 Uiso 1 1 d D U . . .
O8W O 0.9177(12) -0.4066(10) 0.9396(8) 0.072(5) Uani 1 1 d D . . . .
H8WA H 0.965(4) -0.415(3) 0.914(2) 0.086 Uiso 1 1 d D U . . .
H8WB H 0.9359(18) -0.3384(13) 0.9589(12) 0.086 Uiso 1 1 d D U . . .
O9W O 0.3550(12) 0.5811(10) 0.6766(10) 0.062(4) Uani 1 1 d D . . . .
H9WA H 0.292(5) 0.575(12) 0.632(4) 0.074 Uiso 1 1 d D U . . .
H9WB H 0.388(12) 0.649(3) 0.690(12) 0.074 Uiso 1 1 d D U . . .
O10W O 0.8052(10) -0.2621(15) 1.1250(10) 0.086(5) Uani 1 1 d D . . . .
H10A H 0.764(9) -0.284(13) 1.155(3) 0.104 Uiso 1 1 d D U . . .
H10B H 0.872(2) -0.2270(16) 1.163(3) 0.104 Uiso 1 1 d D U . . .
O11W O 0.8910(14) 0.3533(13) 1.2026(10) 0.091(5) Uani 1 1 d D U . . .
H11A H 0.952(2) 0.4066(11) 1.224(10) 0.109 Uiso 1 1 d D U . . .
H11B H 0.856(11) 0.356(5) 1.239(8) 0.109 Uiso 1 1 d D U . . .
O12W O 0.7807(13) -0.5426(12) 1.0286(12) 0.097(6) Uani 1 1 d D . . . .
H12A H 0.854(3) -0.511(4) 1.053(9) 0.116 Uiso 1 1 d D U . . .
H12B H 0.777(13) -0.591(7) 0.9874(17) 0.116 Uiso 1 1 d D U . . .
O13W O 0.5000 0.0000 1.0000 0.081(7) Uani 1 2 d S U P . .
O14W O 0.3792(18) -0.4866(17) 0.8682(15) 0.089(7) Uani 0.75 1 d . U P A 1
O15W O 1.1170(18) 0.440(2) 0.6747(16) 0.104(8) Uani 0.75 1 d . U P B 2
O16W O 0.182(3) -0.524(3) 0.837(2) 0.088(10) Uiso 0.5 1 d . . P A 1
O17W O 0.212(3) -0.424(3) 0.728(2) 0.089(10) Uiso 0.5 1 d . . P A 2

loop_
_atom_site_aniso_label
_atom_site_aniso_U_11
_atom_site_aniso_U_22
_atom_site_aniso_U_33
_atom_site_aniso_U_23
_atom_site_aniso_U_13
_atom_site_aniso_U_12
W1 0.0118(3) 0.0147(3) 0.0101(3) 0.0022(2) 0.0042(2) 0.0034(2)
W2 0.0152(3) 0.0252(3) 0.0097(3) 0.0014(2) 0.0027(2) 0.0066(2)
W3 0.0140(3) 0.0192(3) 0.0143(3) 0.0034(2) 0.0071(2) 0.0046(2)
W4 0.0159(3) 0.0223(3) 0.0119(3) 0.0000(2) 0.0051(2) 0.0061(2)
W5 0.0153(3) 0.0204(3) 0.0127(3) 0.0020(2) 0.0040(2) 0.0076(2)
W6 0.0134(3) 0.0241(3) 0.0116(3) 0.0020(2) 0.0032(2) 0.0075(2)
W7 0.0197(3) 0.0163(3) 0.0192(3) 0.0007(2) 0.0084(2) 0.0043(2)
W8 0.0156(3) 0.0218(3) 0.0117(3) 0.0053(2) 0.0043(2) 0.0068(2)
W9 0.0156(3) 0.0222(3) 0.0176(3) 0.0011(3) 0.0043(2) 0.0023(2)
Sb1 0.0113(4) 0.0154(5) 0.0103(4) 0.0017(4) 0.0033(4) 0.0039(4)
Sn1 0.0113(4) 0.0175(5) 0.0115(5) 0.0024(4) 0.0039(4) 0.0042(4)
Co1 0.0188(9) 0.0165(10) 0.0166(10) 0.0002(8) 0.0074(8) 0.0020(8)
K1 0.067(3) 0.057(3) 0.054(3) 0.010(2) 0.038(2) 0.014(2)
K2 0.131(5) 0.046(3) 0.032(3) 0.006(3) 0.024(3) 0.053(4)
K3 0.071(5) 0.093(5) 0.106(6) 0.048(5) 0.032(4) 0.012(4)
Na1 0.039(4) 0.045(4) 0.031(4) 0.009(3) 0.003(3) 0.007(3)
Na2 0.045(4) 0.061(5) 0.036(4) 0.007(4) 0.017(3) 0.004(4)
O1 0.022(4) 0.024(5) 0.006(4) 0.007(4) 0.003(4) 0.010(4)
O2 0.013(4) 0.025(5) 0.017(5) 0.002(4) 0.001(4) 0.008(4)
O3 0.010(4) 0.028(5) 0.016(5) -0.001(4) -0.002(4) 0.006(4)
O4 0.011(4) 0.030(6) 0.017(5) 0.004(4) 0.009(4) 0.004(4)
O5 0.031(5) 0.028(6) 0.014(5) 0.012(4) 0.007(4) 0.014(5)
O6 0.026(5) 0.019(5) 0.022(5) 0.010(4) 0.020(5) 0.009(4)
O7 0.020(5) 0.016(5) 0.031(6) -0.007(5) 0.003(5) 0.010(4)
O8 0.015(5) 0.025(5) 0.020(5) 0.001(4) 0.007(4) 0.003(4)
O9 0.016(5) 0.024(5) 0.010(5) -0.002(4) 0.004(4) 0.008(4)
O10 0.015(3) 0.018(4) 0.008(4) 0.004(3) 0.000(3) 0.009(3)
O11 0.016(5) 0.021(5) 0.023(5) 0.002(4) 0.008(4) -0.006(4)
O12 0.013(5) 0.031(6) 0.015(5) -0.002(4) 0.010(4) 0.002(4)
O13 0.011(4) 0.017(5) 0.007(4) 0.002(4) 0.002(4) 0.004(4)
O14 0.012(4) 0.021(5) 0.011(5) -0.003(4) 0.007(4) 0.004(4)
O15 0.014(5) 0.024(5) 0.009(5) -0.003(4) 0.002(4) 0.003(4)
O16 0.026(5) 0.018(5) 0.024(5) -0.003(4) 0.014(5) 0.008(4)
O17 0.022(5) 0.029(6) 0.028(6) -0.001(5) 0.005(5) 0.010(4)
O18 0.026(6) 0.029(6) 0.047(7) 0.005(5) 0.008(5) 0.016(5)
O19 0.021(5) 0.034(6) 0.021(6) -0.004(5) 0.008(5) 0.007(4)
O20 0.040(6) 0.032(6) 0.020(6) 0.000(5) 0.012(5) 0.015(5)
O21 0.026(5) 0.026(6) 0.042(7) -0.004(5) 0.011(5) 0.008(5)
O22 0.023(4) 0.020(4) 0.013(4) 0.009(3) 0.005(3) 0.004(3)
O23 0.033(5) 0.020(5) 0.012(5) 0.000(4) 0.006(4) 0.008(4)
O24 0.020(5) 0.030(6) 0.012(5) 0.000(4) 0.008(4) 0.000(4)
O25 0.019(5) 0.017(5) 0.017(5) -0.007(4) -0.001(4) 0.006(4)
O26 0.015(5) 0.018(5) 0.024(5) 0.004(4) 0.002(4) 0.007(4)
O27 0.019(5) 0.024(5) 0.004(4) 0.003(4) 0.005(4) 0.006(4)
O28 0.023(5) 0.024(5) 0.025(6) 0.002(5) 0.017(5) 0.005(4)
O29 0.018(5) 0.035(6) 0.013(5) -0.008(5) -0.001(4) 0.011(4)
O30 0.017(5) 0.033(6) 0.009(5) -0.001(4) 0.003(4) 0.009(4)
O31 0.021(5) 0.024(5) 0.007(5) 0.004(4) 0.001(4) 0.008(4)
O32 0.029(5) 0.039(6) 0.017(5) 0.006(5) 0.011(5) 0.012(5)
O33 0.020(5) 0.030(6) 0.021(6) -0.004(5) 0.004(4) 0.001(4)
O34 0.009(4) 0.027(5) 0.016(5) 0.002(4) -0.001(4) 0.002(4)
O35 0.024(5) 0.031(6) 0.043(7) 0.024(5) 0.016(5) 0.021(5)
C1 0.018(6) 0.036(7) 0.018(6) 0.004(6) 0.015(5) 0.002(5)
C2 0.020(6) 0.035(7) 0.029(7) 0.017(6) 0.013(5) 0.008(5)
C3 0.016(6) 0.026(7) 0.018(6) -0.002(5) 0.001(5) 0.006(5)
O1W 0.076(9) 0.031(7) 0.018(6) 0.004(5) 0.009(6) 0.020(6)
O2W 0.059(8) 0.033(7) 0.030(7) -0.009(6) 0.020(6) -0.012(6)
O3W 0.034(7) 0.081(10) 0.050(8) -0.001(8) 0.027(6) -0.002(7)
O4W 0.051(8) 0.032(7) 0.090(11) 0.004(8) 0.039(9) 0.010(6)
O5W 0.028(6) 0.021(6) 0.040(7) 0.005(5) -0.001(5) 0.003(5)
O6W 0.033(6) 0.057(8) 0.026(6) 0.004(6) 0.001(5) 0.005(6)
O7W 0.049(7) 0.049(8) 0.053(8) 0.013(7) 0.023(7) 0.019(6)
O8W 0.092(11) 0.051(9) 0.037(8) -0.003(7) -0.010(8) 0.005(8)
O9W 0.069(9) 0.049(8) 0.065(10) 0.028(8) 0.024(8) 0.004(7)
O10W 0.020(7) 0.142(15) 0.078(11) -0.002(11) 0.009(7) -0.001(8)
O11W 0.084(8) 0.076(8) 0.096(9) 0.007(7) 0.011(7) 0.027(7)
O12W 0.058(10) 0.067(11) 0.124(15) -0.012(10) -0.003(10) 0.003(8)
O13W 0.086(10) 0.103(10) 0.067(10) 0.017(8) 0.035(8) 0.038(8)
O14W 0.097(10) 0.079(10) 0.107(11) 0.009(8) 0.047(8) 0.043(8)
O15W 0.069(12) 0.125(15) 0.106(15) -0.010(12) 0.020(11) 0.034(12)

loop_
_atom_type_symbol
_atom_type_description
_atom_type_scat_dispersion_real
_atom_type_scat_dispersion_imag
_atom_type_scat_source
C C 0.0033 0.0016 'International Tables Vol C Tables 4.2.6.8 and 6.1.1.4'
H H 0.0000 0.0000 'International Tables Vol C Tables 4.2.6.8 and 6.1.1.4'
N N 0.0061 0.0033 'International Tables Vol C Tables 4.2.6.8 and 6.1.1.4'
O O 0.0106 0.0060 'International Tables Vol C Tables 4.2.6.8 and 6.1.1.4'
Co Co 0.3494 0.9721 'International Tables Vol C Tables 4.2.6.8 and 6.1.1.4'
Sn Sn -0.6537 1.4246 'International Tables Vol C Tables 4.2.6.8 and 6.1.1.4'
Sb Sb -0.5866 1.5461 'International Tables Vol C Tables 4.2.6.8 and 6.1.1.4'
W W -0.8490 6.8722 'International Tables Vol C Tables 4.2.6.8 and 6.1.1.4'
K K 0.2009 0.2494 'International Tables Vol C Tables 4.2.6.8 and 6.1.1.4'
Na Na 0.0362 0.0249 'International Tables Vol C Tables 4.2.6.8 and 6.1.1.4'

loop_
_geom_angle_atom_site_label_1
_geom_angle_atom_site_label_2
_geom_angle_atom_site_label_3
_geom_angle
_geom_angle_site_symmetry_1
_geom_angle_site_symmetry_3
O11 W1 O4 102.1(4) . .
O11 W1 O6 102.8(4) . .
O4 W1 O6 96.3(4) . .
O11 W1 O25 98.8(4) . .
O4 W1 O25 157.9(4) . .
O6 W1 O25 86.0(4) . .
O11 W1 O12 95.5(4) . .
O4 W1 O12 88.0(4) . .
O6 W1 O12 159.9(4) . .
O25 W1 O12 82.9(4) . .
O11 W1 O13 165.4(4) . .
O4 W1 O13 85.1(3) . .
O6 W1 O13 88.8(3) . .
O25 W1 O13 72.9(3) . .
O12 W1 O13 71.9(3) . .
O33 W2 O29 103.1(4) . .
O33 W2 O30 100.6(4) . .
O29 W2 O30 92.2(4) . .
O33 W2 O9 99.1(4) . .
O29 W2 O9 157.3(4) . .
O30 W2 O9 88.2(4) . .
O33 W2 O10 98.4(4) . .
O29 W2 O10 88.2(4) . .
O30 W2 O10 160.4(3) . .
O9 W2 O10 84.0(3) . .
O33 W2 O15 173.4(4) . .
O29 W2 O15 74.2(3) . .
O30 W2 O15 85.6(3) . .
O9 W2 O15 83.2(3) . .
O10 W2 O15 75.7(3) . .
O33 W2 K1 49.4(3) . .
O29 W2 K1 148.2(3) . .
O30 W2 K1 107.0(3) . .
O9 W2 K1 51.3(3) . .
O10 W2 K1 81.9(3) . .
O15 W2 K1 131.1(2) . .
O33 W2 K3 51.6(3) . 2_657
O29 W2 K3 102.1(3) . 2_657
O30 W2 K3 49.0(3) . 2_657
O9 W2 K3 95.2(3) . 2_657
O10 W2 K3 149.6(3) . 2_657
O15 W2 K3 134.5(2) . 2_657
K1 W2 K3 74.29(13) . 2_657
O28 W3 O2 102.8(4) . .
O28 W3 O12 101.1(4) . .
O2 W3 O12 94.7(4) . .
O28 W3 O27 97.1(4) . .
O2 W3 O27 158.8(4) . .
O12 W3 O27 88.5(4) . .
O28 W3 O31 100.8(4) . .
O2 W3 O31 86.2(4) . .
O12 W3 O31 157.4(4) . .
O27 W3 O31 83.0(3) . .
O28 W3 O13 168.5(4) . .
O2 W3 O13 87.4(3) . .
O12 W3 O13 72.5(3) . .
O27 W3 O13 73.6(3) . .
O31 W3 O13 85.0(3) . .
O28 W3 K1 50.5(3) . 2_657
O2 W3 K1 99.8(3) . 2_657
O12 W3 K1 150.3(3) . 2_657
O27 W3 K1 87.3(3) . 2_657
O31 W3 K1 50.3(3) . 2_657
O13 W3 K1 133.6(2) . 2_657
O28 W3 K3 63.7(3) . .
O2 W3 K3 166.5(3) . .
O12 W3 K3 87.9(3) . .
O27 W3 K3 34.3(3) . .
O31 W3 K3 96.5(3) . .
O13 W3 K3 106.0(2) . .
K1 W3 K3 72.43(14) 2_657 .
O32 W4 O16 102.5(4) . .
O32 W4 O30 99.5(4) . .
O16 W4 O30 91.2(4) . .
O32 W4 O31 100.3(4) . .
O16 W4 O31 156.8(4) . .
O30 W4 O31 89.0(4) . .
O32 W4 O3 97.2(4) . .
O16 W4 O3 88.2(4) . .
O30 W4 O3 163.0(4) . .
O31 W4 O3 84.9(4) . .
O32 W4 O14 172.4(4) . .
O16 W4 O14 74.1(3) . .
O30 W4 O14 87.4(3) . .
O31 W4 O14 82.8(3) . .
O3 W4 O14 76.1(3) . .
O32 W4 K3 45.2(3) . 2_657
O16 W4 K3 100.8(3) . 2_657
O30 W4 K3 54.3(3) . 2_657
O31 W4 K3 98.1(3) . 2_657
O3 W4 K3 142.3(3) . 2_657
O14 W4 K3 141.5(2) . 2_657
O32 W4 K1 50.4(3) . 2_657
O16 W4 K1 146.6(3) . 2_657
O30 W4 K1 110.4(3) . 2_657
O31 W4 K1 52.6(3) . 2_657
O3 W4 K1 78.2(3) . 2_657
O14 W4 K1 129.9(2) . 2_657
K3 W4 K1 74.40(13) 2_657 2_657
O17 W5 O23 103.6(4) . .
O17 W5 O26 101.3(4) . .
O23 W5 O26 95.2(4) . .
O17 W5 O3 98.0(4) . .
O23 W5 O3 157.4(4) . .
O26 W5 O3 87.0(4) . .
O17 W5 O2 100.9(4) . .
O23 W5 O2 86.9(4) . .
O26 W5 O2 156.5(3) . .
O3 W5 O2 82.5(4) . .
O17 W5 O14 172.5(4) . .
O23 W5 O14 83.1(3) . .
O26 W5 O14 74.5(3) . .
O3 W5 O14 75.8(3) . .
O2 W5 O14 82.6(3) . .
O19 W6 O22 105.3(4) . .
O19 W6 O8 99.6(4) . .
O22 W6 O8 95.1(4) . .
O19 W6 O1 100.1(4) . .
O22 W6 O1 89.8(4) . .
O8 W6 O1 157.6(4) . .
O19 W6 O10 99.7(4) . .
O22 W6 O10 154.7(4) . .
O8 W6 O10 84.9(4) . .
O1 W6 O10 81.5(3) . .
O19 W6 O15 170.8(4) . .
O22 W6 O15 81.4(3) . .
O8 W6 O15 73.2(3) . .
O1 W6 O15 86.0(3) . .
O10 W6 O15 74.4(3) . .
O21 W7 O24 103.6(5) . .
O21 W7 O7 102.8(4) . .
O24 W7 O7 92.9(4) . .
O21 W7 O26 96.7(4) . .
O24 W7 O26 91.9(4) . .
O7 W7 O26 158.2(4) . .
O21 W7 O16 95.0(4) . .
O24 W7 O16 161.4(4) . .
O7 W7 O16 83.4(4) . .
O26 W7 O16 85.3(4) . .
O21 W7 O14 163.5(4) . .
O24 W7 O14 90.3(4) . .
O7 W7 O14 85.2(3) . .
O26 W7 O14 73.6(3) . .
O16 W7 O14 71.3(3) . .
O21 W7 K2 49.8(4) . 1_565
O24 W7 K2 150.3(3) . 1_565
O7 W7 K2 82.6(3) . 1_565
O26 W7 K2 103.1(3) . 1_565
O16 W7 K2 47.4(3) . 1_565
O14 W7 K2 118.4(2) . 1_565
O5 W8 O1 101.2(4) . .
O5 W8 O9 100.3(4) . .
O1 W8 O9 86.3(4) . .
O5 W8 O25 98.6(4) . .
O1 W8 O25 91.3(4) . .
O9 W8 O25 161.0(4) . .
O5 W8 O27 98.2(4) . .
O1 W8 O27 160.3(4) . .
O9 W8 O27 87.0(3) . .
O25 W8 O27 89.1(4) . .
O5 W8 O13 169.3(4) . .
O1 W8 O13 86.5(3) . .
O9 W8 O13 87.4(3) . .
O25 W8 O13 73.6(3) . .
O27 W8 O13 74.7(3) . .
O5 W8 Na2 73.9(3) . .
O1 W8 Na2 54.0(3) . .
O9 W8 Na2 136.2(3) . .
O25 W8 Na2 51.8(3) . .
O27 W8 Na2 136.7(3) . .
O13 W8 Na2 105.6(2) . .
O5 W8 K1 51.2(3) . .
O1 W8 K1 101.0(3) . .
O9 W8 K1 49.6(3) . .
O25 W8 K1 148.9(3) . .
O27 W8 K1 88.6(2) . .
O13 W8 K1 135.0(2) . .
Na2 W8 K1 114.64(13) . .
O5 W8 K3 60.4(3) . .
O1 W8 K3 161.4(3) . .
O9 W8 K3 99.7(3) . .
O25 W8 K3 88.6(3) . .
O27 W8 K3 38.3(3) . .
O13 W8 K3 111.2(2) . .
Na2 W8 K3 113.12(17) . .
K1 W8 K3 70.88(13) . .
O18 W9 O20 104.4(5) . .
O18 W9 O7 99.5(4) . .
O20 W9 O7 91.9(4) . .
O18 W9 O8 98.8(4) . .
O20 W9 O8 93.0(4) . .
O7 W9 O8 159.2(4) . .
O18 W9 O29 93.6(5) . .
O20 W9 O29 162.0(4) . .
O7 W9 O29 83.2(4) . .
O8 W9 O29 85.9(4) . .
O18 W9 O15 164.1(4) . .
O20 W9 O15 90.6(4) . .
O7 W9 O15 85.0(4) . .
O8 W9 O15 74.7(3) . .
O29 W9 O15 71.7(3) . .
O13 Sb1 O14 93.7(3) . .
O13 Sb1 O15 91.5(3) . .
O14 Sb1 O15 88.2(3) . .
O6 Sn1 O4 85.7(3) . 2_656
O6 Sn1 O23 84.3(4) . 2_656
O4 Sn1 O23 91.0(3) 2_656 2_656
O6 Sn1 O22 84.0(3) . .
O4 Sn1 O22 94.2(3) 2_656 .
O23 Sn1 O22 166.9(4) 2_656 .
O6 Sn1 C1 168.0(5) . .
O4 Sn1 C1 105.5(5) 2_656 .
O23 Sn1 C1 99.6(5) 2_656 .
O22 Sn1 C1 90.6(4) . .
O6 Sn1 O34 86.1(3) . .
O4 Sn1 O34 171.0(3) 2_656 .
O23 Sn1 O34 84.4(3) 2_656 .
O22 Sn1 O34 88.7(3) . .
C1 Sn1 O34 83.0(4) . .
O3W Co1 O20 93.6(5) . .
O3W Co1 O24 175.2(5) . .
O20 Co1 O24 82.7(4) . .
O3W Co1 O1W 91.2(6) . .
O20 Co1 O1W 174.5(4) . .
O24 Co1 O1W 92.4(4) . .
O3W Co1 O11 90.2(4) . 2_656
O20 Co1 O11 98.6(4) . 2_656
O24 Co1 O11 93.4(3) . 2_656
O1W Co1 O11 84.0(4) . 2_656
O3W Co1 O2W 89.0(5) . .
O20 Co1 O2W 89.3(4) . .
O24 Co1 O2W 87.9(4) . .
O1W Co1 O2W 88.2(5) . .
O11 Co1 O2W 172.1(4) 2_656 .
O6W K1 O10W 72.1(4) . .
O6W K1 O32 112.7(3) . 2_657
O10W K1 O32 64.1(3) . 2_657
O6W K1 O33 82.6(3) . .
O10W K1 O33 138.8(3) . .
O32 K1 O33 157.0(3) 2_657 .
O6W K1 O31 162.0(3) . 2_657
O10W K1 O31 89.8(4) . 2_657
O32 K1 O31 56.4(3) 2_657 2_657
O33 K1 O31 112.7(3) . 2_657
O6W K1 O9 76.3(3) . .
O10W K1 O9 140.8(4) . .
O32 K1 O9 109.5(3) 2_657 .
O33 K1 O9 55.7(3) . .
O31 K1 O9 119.9(3) 2_657 .
O6W K1 O13W 135.8(3) . .
O10W K1 O13W 140.1(3) . .
O32 K1 O13W 77.1(2) 2_657 .
O33 K1 O13W 80.0(2) . .
O31 K1 O13W 59.51(18) 2_657 .
O9 K1 O13W 60.34(18) . .
O6W K1 O28 125.9(3) . 2_657
O10W K1 O28 98.7(4) . 2_657
O32 K1 O28 109.6(3) 2_657 2_657
O33 K1 O28 70.4(3) . 2_657
O31 K1 O28 56.0(2) 2_657 2_657
O9 K1 O28 118.6(3) . 2_657
O13W K1 O28 85.16(19) . 2_657
O6W K1 O5 63.4(3) . .
O10W K1 O5 90.3(3) . .
O32 K1 O5 68.3(3) 2_657 .
O33 K1 O5 107.0(3) . .
O31 K1 O5 117.7(3) 2_657 .
O9 K1 O5 54.5(2) . .
O13W K1 O5 83.6(2) . .
O28 K1 O5 168.7(3) 2_657 .
O6W K1 W4 134.9(3) . 2_657
O10W K1 W4 69.4(3) . 2_657
O32 K1 W4 26.90(18) 2_657 2_657
O33 K1 W4 142.5(2) . 2_657
O31 K1 W4 30.65(17) 2_657 2_657
O9 K1 W4 123.6(2) . 2_657
O13W K1 W4 71.88(9) . 2_657
O28 K1 W4 82.8(2) 2_657 2_657
O5 K1 W4 94.2(2) . 2_657
O6W K1 W2 73.8(3) . .
O10W K1 W2 145.1(3) . .
O32 K1 W2 139.0(2) 2_657 .
O33 K1 W2 26.11(18) . .
O31 K1 W2 124.1(2) 2_657 .
O9 K1 W2 30.28(17) . .
O13W K1 W2 72.78(10) . .
O28 K1 W2 95.0(2) 2_657 .
O5 K1 W2 81.2(2) . .
W4 K1 W2 144.65(13) 2_657 .
O6W K1 W3 149.6(3) . 2_657
O10W K1 W3 96.4(3) . 2_657
O32 K1 W3 85.2(2) 2_657 2_657
O33 K1 W3 89.2(2) . 2_657
O31 K1 W3 30.10(17) 2_657 2_657
O9 K1 W3 122.3(2) . 2_657
O13W K1 W3 70.34(8) . 2_657
O28 K1 W3 25.99(17) 2_657 2_657
O5 K1 W3 146.5(2) . 2_657
W4 K1 W3 58.42(7) 2_657 2_657
W2 K1 W3 109.38(10) . 2_657
O5 K2 O12W 160.4(5) . .
O5 K2 O16 120.5(3) . 1_545
O12W K2 O16 66.0(4) . 1_545
O5 K2 O32 73.7(3) . 2_657
O12W K2 O32 120.0(5) . 2_657
O16 K2 O32 122.5(4) 1_545 2_657
O5 K2 O10W 96.5(5) . .
O12W K2 O10W 79.4(5) . .
O16 K2 O10W 143.0(5) 1_545 .
O32 K2 O10W 64.1(3) 2_657 .
O5 K2 O21 72.1(3) . 1_545
O12W K2 O21 101.7(4) . 1_545
O16 K2 O21 56.5(3) 1_545 1_545
O32 K2 O21 134.1(3) 2_657 1_545
O10W K2 O21 149.1(5) . 1_545
O5 K2 O14W 86.2(5) . .
O12W K2 O14W 111.5(5) . .
O16 K2 O14W 59.3(4) 1_545 .
O32 K2 O14W 67.7(4) 2_657 .
O10W K2 O14W 128.5(5) . .
O21 K2 O14W 80.3(5) 1_545 .
O5 K2 O8W 103.4(4) . .
O12W K2 O8W 57.3(4) . .
O16 K2 O8W 87.6(3) 1_545 .
O32 K2 O8W 147.2(3) 2_657 .
O10W K2 O8W 84.3(4) . .
O21 K2 O8W 71.3(3) 1_545 .
O14W K2 O8W 145.1(4) . .
O5 K2 W7 96.8(2) . 1_545
O12W K2 W7 80.9(4) . 1_545
O16 K2 W7 31.7(2) 1_545 1_545
O32 K2 W7 140.7(3) 2_657 1_545
O10W K2 W7 154.7(4) . 1_545
O21 K2 W7 25.9(2) 1_545 1_545
O14W K2 W7 73.8(4) . 1_545
O8W K2 W7 71.7(2) . 1_545
O5 K2 K1 51.3(2) . .
O12W K2 K1 125.4(4) . .
O16 K2 K1 166.9(3) 1_545 .
O32 K2 K1 48.2(2) 2_657 .
O10W K2 K1 46.4(4) . .
O21 K2 K1 121.0(3) 1_545 .
O14W K2 K1 108.1(4) . .
O8W K2 K1 103.9(3) . .
W7 K2 K1 146.84(19) 1_545 .
O5 K2 K3 52.7(2) . .
O12W K2 K3 146.8(4) . .
O16 K2 K3 100.7(3) 1_545 .
O32 K2 K3 40.1(2) 2_657 .
O10W K2 K3 101.4(4) . .
O21 K2 K3 94.2(2) 1_545 .
O14W K2 K3 42.8(4) . .
O8W K2 K3 155.7(3) . .
W7 K2 K3 103.81(17) 1_545 .
K1 K2 K3 66.28(15) . .
O5 K2 Na2 47.9(2) . .
O12W K2 Na2 119.2(4) . .
O16 K2 Na2 85.6(2) 1_545 .
O32 K2 Na2 120.6(3) 2_657 .
O10W K2 Na2 124.4(4) . .
O21 K2 Na2 29.1(2) 1_545 .
O14W K2 Na2 95.0(4) . .
O8W K2 Na2 69.6(3) . .
W7 K2 Na2 54.67(11) 1_545 .
K1 K2 Na2 92.55(17) . .
K3 K2 Na2 88.11(17) . .
O27 K3 O32 105.8(4) . 2_657
O27 K3 O11W 110.9(5) . 2_657
O32 K3 O11W 143.3(5) 2_657 2_657
O27 K3 O14W 121.9(6) . .
O32 K3 O14W 73.6(5) 2_657 .
O11W K3 O14W 86.8(6) 2_657 .
O27 K3 O17W 96.3(8) . .
O32 K3 O17W 130.5(7) 2_657 .
O11W K3 O17W 45.6(7) 2_657 .
O27 K3 O30 124.1(4) . 2_657
O32 K3 O30 56.8(3) 2_657 2_657
O11W K3 O30 100.6(5) 2_657 2_657
O14W K3 O30 104.3(5) . 2_657
O17W K3 O30 137.0(8) . 2_657
O27 K3 O33 100.4(3) . 2_657
O32 K3 O33 108.8(4) 2_657 2_657
O11W K3 O33 64.9(4) 2_657 2_657
O14W K3 O33 135.8(6) . 2_657
O17W K3 O33 109.9(7) . 2_657
O30 K3 O33 53.6(3) 2_657 2_657
O27 K3 O12W 174.8(4) . 2_647
O32 K3 O12W 79.4(4) 2_657 2_647
O11W K3 O12W 63.9(5) 2_657 2_647
O14W K3 O12W 59.4(5) . 2_647
O17W K3 O12W 80.2(8) . 2_647
O30 K3 O12W 58.4(4) 2_657 2_647
O33 K3 O12W 77.3(4) 2_657 2_647
O27 K3 O16W 139.0(7) . .
O32 K3 O16W 102.0(6) 2_657 .
O11W K3 O16W 47.8(6) 2_657 .
O14W K3 O16W 41.3(7) . .
O30 K3 O16W 96.3(6) 2_657 .
O33 K3 O16W 98.3(6) 2_657 .
O12W K3 O16W 37.9(6) 2_647 .
O27 K3 O5 51.8(3) . .
O32 K3 O5 65.2(3) 2_657 .
O11W K3 O5 142.3(5) 2_657 .
O14W K3 O5 80.1(5) . .
O17W K3 O5 99.0(7) . .
O30 K3 O5 116.8(3) 2_657 .
O33 K3 O5 142.5(3) 2_657 .
O12W K3 O5 132.4(4) 2_647 .
O16W K3 O5 119.1(6) . .
O27 K3 W4 117.6(3) . 2_657
O32 K3 W4 26.1(2) 2_657 2_657
O11W K3 W4 125.8(5) 2_657 2_657
O14W K3 W4 87.4(5) . 2_657
O17W K3 W4 141.1(7) . 2_657
O30 K3 W4 30.73(17) 2_657 2_657
O33 K3 W4 83.4(3) 2_657 2_657
O12W K3 W4 67.0(3) 2_647 2_657
O16W K3 W4 100.5(6) . 2_657
O5 K3 W4 88.9(2) . 2_657
O27 K3 Na1 88.0(3) . 2_657
O32 K3 Na1 146.7(4) 2_657 2_657
O11W K3 Na1 37.9(3) 2_657 2_657
O14W K3 Na1 124.7(5) . 2_657
O17W K3 Na1 75.8(6) . 2_657
O30 K3 Na1 90.2(3) 2_657 2_657
O33 K3 Na1 38.0(2) 2_657 2_657
O12W K3 Na1 87.3(3) 2_647 2_657
O16W K3 Na1 84.8(5) . 2_657
O5 K3 Na1 139.1(3) . 2_657
W4 K3 Na1 120.8(2) 2_657 2_657
O33 Na1 O11W 84.5(5) . .
O33 Na1 O7W 97.1(4) . 2_757
O11W Na1 O7W 97.5(6) . 2_757
O33 Na1 O35 164.8(4) . 2_757
O11W Na1 O35 80.4(4) . 2_757
O7W Na1 O35 86.8(4) 2_757 2_757
O33 Na1 O19 104.2(4) . 2_757
O11W Na1 O19 170.5(5) . 2_757
O7W Na1 O19 77.8(4) 2_757 2_757
O35 Na1 O19 91.0(4) 2_757 2_757
O33 Na1 O28 89.2(4) . 2_657
O11W Na1 O28 97.9(6) . 2_657
O7W Na1 O28 163.8(4) 2_757 2_657
O35 Na1 O28 91.0(4) 2_757 2_657
O19 Na1 O28 86.2(4) 2_757 2_657
O33 Na1 C3 171.6(4) . 2_757
O11W Na1 C3 103.6(5) . 2_757
O7W Na1 C3 84.1(4) 2_757 2_757
O35 Na1 C3 23.2(3) 2_757 2_757
O19 Na1 C3 67.8(4) 2_757 2_757
O28 Na1 C3 87.6(4) 2_657 2_757
O33 Na1 K1 50.8(3) . .
O11W Na1 K1 120.2(4) . .
O7W Na1 K1 122.2(3) 2_757 .
O35 Na1 K1 137.7(4) 2_757 .
O19 Na1 K1 69.1(3) 2_757 .
O28 Na1 K1 52.2(2) 2_657 .
C3 Na1 K1 121.7(3) 2_757 .
O33 Na1 K3 54.7(3) . 2_657
O11W Na1 K3 45.9(4) . 2_657
O7W Na1 K3 130.0(4) 2_757 2_657
O35 Na1 K3 112.0(3) 2_757 2_657
O19 Na1 K3 142.9(3) 2_757 2_657
O28 Na1 K3 65.5(3) 2_657 2_657
C3 Na1 K3 130.2(4) 2_757 2_657
K1 Na1 K3 74.48(18) . 2_657
O33 Na1 Na2 128.9(4) . 2_757
O11W Na1 Na2 101.8(5) . 2_757
O7W Na1 Na2 32.0(3) 2_757 2_757
O35 Na1 Na2 57.1(3) 2_757 2_757
O19 Na1 Na2 69.8(3) 2_757 2_757
O28 Na1 Na2 138.2(3) 2_657 2_757
C3 Na1 Na2 52.1(3) 2_757 2_757
K1 Na1 Na2 136.0(2) . 2_757
K3 Na1 Na2 147.2(2) 2_657 2_757
O34 Na2 O21 155.6(4) . 1_545
O34 Na2 O7W 93.0(4) . .
O21 Na2 O7W 83.5(4) 1_545 .
O34 Na2 O5W 74.2(4) . .
O21 Na2 O5W 98.1(4) 1_545 .
O7W Na2 O5W 152.3(5) . .
O34 Na2 O25 108.8(4) . .
O21 Na2 O25 93.3(4) 1_545 .
O7W Na2 O25 121.8(4) . .
O5W Na2 O25 85.8(4) . .
O34 Na2 O1 80.2(4) . .
O21 Na2 O1 121.3(4) 1_545 .
O7W Na2 O1 73.2(4) . .
O5W Na2 O1 126.4(4) . .
O25 Na2 O1 59.3(3) . .
O34 Na2 W8 108.9(3) . .
O21 Na2 W8 95.1(3) 1_545 .
O7W Na2 W8 88.5(3) . .
O5W Na2 W8 118.7(3) . .
O25 Na2 W8 33.72(19) . .
O1 Na2 W8 33.3(2) . .
O34 Na2 Na1 61.9(3) . 2_757
O21 Na2 Na1 108.5(3) 1_545 2_757
O7W Na2 Na1 32.1(3) . 2_757
O5W Na2 Na1 125.4(4) . 2_757
O25 Na2 Na1 136.7(3) . 2_757
O1 Na2 Na1 77.5(2) . 2_757
W8 Na2 Na1 105.56(18) . 2_757
O34 Na2 K2 153.1(3) . .
O21 Na2 K2 38.0(3) 1_545 .
O7W Na2 K2 61.3(3) . .
O5W Na2 K2 132.4(4) . .
O25 Na2 K2 81.4(3) . .
O1 Na2 K2 84.4(2) . .
W8 Na2 K2 65.51(13) . .
Na1 Na2 K2 93.32(18) 2_757 .
W8 O1 W6 144.6(5) . .
W8 O1 Na2 92.7(4) . .
W6 O1 Na2 122.4(4) . .
W3 O2 W5 147.3(5) . .
W4 O3 W5 116.0(4) . .
W1 O4 Sn1 166.8(5) . 2_656
W8 O5 K2 171.7(5) . .
W8 O5 K1 103.4(4) . .
K2 O5 K1 84.8(3) . .
W8 O5 K3 93.9(4) . .
K2 O5 K3 87.7(3) . .
K1 O5 K3 87.6(3) . .
W1 O6 Sn1 165.1(5) . .
W7 O7 W9 143.0(5) . .
W6 O8 W9 117.6(4) . .
W8 O9 W2 146.6(5) . .
W8 O9 K1 101.2(4) . .
W2 O9 K1 98.4(3) . .
W2 O10 W6 116.7(4) . .
W1 O11 Co1 172.0(6) . 2_656
W3 O12 W1 120.9(4) . .
Sb1 O13 W1 110.9(4) . .
Sb1 O13 W8 130.3(4) . .
W1 O13 W8 94.6(3) . .
Sb1 O13 W3 125.9(4) . .
W1 O13 W3 94.5(3) . .
W8 O13 W3 91.9(3) . .
Sb1 O14 W7 113.4(4) . .
Sb1 O14 W4 137.3(4) . .
W7 O14 W4 96.0(3) . .
Sb1 O14 W5 115.1(4) . .
W7 O14 W5 93.6(3) . .
W4 O14 W5 91.9(3) . .
Sb1 O15 W9 112.2(4) . .
Sb1 O15 W2 139.8(4) . .
W9 O15 W2 96.9(3) . .
Sb1 O15 W6 111.3(4) . .
W9 O15 W6 94.1(3) . .
W2 O15 W6 92.8(3) . .
W4 O16 W7 118.6(4) . .
W4 O16 K2 140.2(5) . 1_565
W7 O16 K2 100.9(4) . 1_565
W6 O19 Na1 155.9(6) . 2_757
W9 O20 Co1 140.9(5) . .
W7 O21 Na2 140.9(6) . 1_565
W7 O21 K2 104.3(5) . 1_565
Na2 O21 K2 112.9(4) 1_565 1_565
W6 O22 Sn1 140.6(5) . .
W5 O23 Sn1 132.0(5) . 2_656
W7 O24 Co1 141.0(5) . .
W8 O25 W1 118.8(4) . .
W8 O25 Na2 94.5(3) . .
W1 O25 Na2 116.0(4) . .
W5 O26 W7 118.2(4) . .
W8 O27 W3 119.8(5) . .
W8 O27 K3 115.3(4) . .
W3 O27 K3 121.8(4) . .
W3 O28 Na1 163.0(5) . 2_657
W3 O28 K1 103.5(4) . 2_657
Na1 O28 K1 86.4(3) 2_657 2_657
W2 O29 W9 117.2(4) . .
W2 O30 W4 156.3(5) . .
W2 O30 K3 102.7(4) . 2_657
W4 O30 K3 95.0(3) . 2_657
W4 O31 W3 145.7(5) . .
W4 O31 K1 96.8(3) . 2_657
W3 O31 K1 99.6(4) . 2_657
W4 O32 K3 108.7(4) . 2_657
W4 O32 K2 149.6(5) . 2_657
K3 O32 K2 97.9(3) 2_657 2_657
W4 O32 K1 102.7(4) . 2_657
K3 O32 K1 103.5(4) 2_657 2_657
K2 O32 K1 84.6(3) 2_657 2_657
W2 O33 Na1 159.7(6) . .
W2 O33 K1 104.5(4) . .
Na1 O33 K1 90.7(4) . .
W2 O33 K3 103.1(4) . 2_657
Na1 O33 K3 87.4(3) . 2_657
K1 O33 K3 98.9(3) . 2_657
C3 O34 Sn1 113.1(9) . .
C3 O34 Na2 125.8(9) . .
Sn1 O34 Na2 120.4(4) . .
C3 O35 Na1 106.2(9) . 2_757
C2 C1 Sn1 104.9(9) . .
C2 C1 H1A 110.8 . .
Sn1 C1 H1A 110.8 . .
C2 C1 H1B 110.8 . .
Sn1 C1 H1B 110.8 . .
H1A C1 H1B 108.8 . .
C3 C2 C1 119.9(11) . .
C3 C2 H2A 107.3 . .
C1 C2 H2A 107.3 . .
C3 C2 H2B 107.3 . .
C1 C2 H2B 107.3 . .
H2A C2 H2B 106.9 . .
O35 C3 O34 122.3(14) . .
O35 C3 C2 119.3(12) . .
O34 C3 C2 118.3(12) . .
O35 C3 Na1 50.6(7) . 2_757
O34 C3 Na1 109.2(9) . 2_757
C2 C3 Na1 106.5(8) . 2_757
Co1 O1W H1WA 133(6) . .
Co1 O1W H1WB 101(7) . .
H1WA O1W H1WB 105.0(17) . .
Co1 O2W H2WA 101(10) . .
Co1 O2W H2WB 113(10) . .
H2WA O2W H2WB 104.8(17) . .
Co1 O3W H3WA 129(10) . .
Co1 O3W H3WB 111(10) . .
H3WA O3W H3WB 104.7(17) . .
H4WA O4W H4WB 105.2(17) . .
Na2 O5W H5WA 106.6(13) . .
Na2 O5W H5WB 137(7) . .
H5WA O5W H5WB 105.4(17) . .
K1 O6W H6WA 113.4(15) . .
K1 O6W H6WB 113.4(15) . .
H6WA O6W H6WB 105.9(17) . .
Na2 O7W Na1 115.9(5) . 2_757
Na2 O7W H7WA 107.5(14) . .
Na1 O7W H7WA 82(2) 2_757 .
Na2 O7W H7WB 107.5(14) . .
Na1 O7W H7WB 132(2) 2_757 .
H7WA O7W H7WB 105.0(17) . .
K2 O8W H8WA 155(3) . .
K2 O8W H8WB 81.5(18) . .
H8WA O8W H8WB 105.5(18) . .
H9WA O9W H9WB 105.4(18) . .
K1 O10W K2 86.1(5) . .
K1 O10W H10A 104(10) . .
K2 O10W H10A 102.1(14) . .
K1 O10W H10B 98.4(17) . .
K2 O10W H10B 151(4) . .
H10A O10W H10B 104.9(17) . .
Na1 O11W K3 96.1(6) . 2_657
Na1 O11W H11A 109.8(17) . .
K3 O11W H11A 153(4) 2_657 .
Na1 O11W H11B 109.6(17) . .
K3 O11W H11B 73(10) 2_657 .
H11A O11W H11B 104.7(17) . .
K2 O12W K3 120.2(5) . 2_647
K2 O12W H12A 108.0(16) . .
K3 O12W H12A 122(7) 2_647 .
K2 O12W H12B 107.8(16) . .
K3 O12W H12B 89(10) 2_647 .
H12A O12W H12B 105.2(17) . .
K1 O13W K1 180.0 . 2_657
K3 O14W K2 88.5(6) . .

loop_
_geom_bond_atom_site_label_1
_geom_bond_atom_site_label_2
_geom_bond_distance
_geom_bond_site_symmetry_2
W1 O11 1.742(9) .
W1 O4 1.803(9) .
W1 O6 1.808(8) .
W1 O25 1.997(9) .
W1 O12 2.018(8) .
W1 O13 2.281(8) .
W2 O33 1.724(10) .
W2 O29 1.869(10) .
W2 O30 1.910(8) .
W2 O9 1.933(9) .
W2 O10 1.936(8) .
W2 O15 2.282(9) .
W2 K1 3.792(5) .
W2 K3 3.930(9) 2_657
W3 O28 1.723(9) .
W3 O2 1.862(9) .
W3 O12 1.890(8) .
W3 O27 1.942(8) .
W3 O31 1.944(8) .
W3 O13 2.348(8) .
W3 K1 3.823(4) 2_657
W3 K3 4.064(8) .
W4 O32 1.731(9) .
W4 O16 1.865(10) .
W4 O30 1.912(8) .
W4 O31 1.916(9) .
W4 O3 1.939(8) .
W4 O14 2.291(8) .
W4 K3 3.729(8) 2_657
W4 K1 3.733(5) 2_657
W5 O17 1.722(9) .
W5 O23 1.839(9) .
W5 O26 1.883(9) .
W5 O3 1.951(9) .
W5 O2 1.984(9) .
W5 O14 2.297(8) .
W6 O19 1.727(9) .
W6 O22 1.800(9) .
W6 O8 1.931(9) .
W6 O1 1.966(9) .
W6 O10 1.971(8) .
W6 O15 2.310(8) .
W7 O21 1.738(10) .
W7 O24 1.770(9) .
W7 O7 1.915(8) .
W7 O26 1.985(8) .
W7 O16 2.067(10) .
W7 O14 2.258(9) .
W7 K2 3.859(5) 1_565
W8 O5 1.702(9) .
W8 O1 1.895(9) .
W8 O9 1.918(8) .
W8 O25 1.921(8) .
W8 O27 1.929(8) .
W8 O13 2.309(8) .
W8 Na2 3.449(7) .
W8 K1 3.855(4) .
W8 K3 3.924(8) .
W9 O18 1.726(10) .
W9 O20 1.781(10) .
W9 O7 1.924(8) .
W9 O8 1.952(9) .
W9 O29 2.084(10) .
W9 O15 2.227(9) .
Sb1 O13 1.991(9) .
Sb1 O14 2.005(8) .
Sb1 O15 2.020(8) .
Sn1 O6 2.043(9) .
Sn1 O4 2.053(9) 2_656
Sn1 O23 2.096(8) 2_656
Sn1 O22 2.122(9) .
Sn1 C1 2.148(12) .
Sn1 O34 2.182(9) .
Co1 O3W 2.038(11) .
Co1 O20 2.055(10) .
Co1 O24 2.066(9) .
Co1 O1W 2.073(11) .
Co1 O11 2.123(9) 2_656
Co1 O2W 2.136(11) .
K1 O6W 2.768(12) .
K1 O10W 2.86(2) .
K1 O32 2.948(11) 2_657
K1 O33 2.973(11) .
K1 O31 2.985(10) 2_657
K1 O9 2.992(10) .
K1 O13W 3.011(4) .
K1 O28 3.035(10) 2_657
K1 O5 3.087(10) .
K1 W4 3.733(4) 2_657
K1 W3 3.823(4) 2_657
K2 O5 2.739(11) .
K2 O12W 2.833(17) .
K2 O16 2.893(10) 1_545
K2 O32 2.903(11) 2_657
K2 O10W 2.911(15) .
K2 O21 3.042(12) 1_545
K2 O14W 3.23(2) .
K2 O8W 3.316(17) .
K2 W7 3.859(5) 1_545
K2 K3 4.296(10) .
K2 Na2 4.556(9) .
K3 O27 2.691(12) .
K3 O32 2.794(12) 2_657
K3 O11W 2.799(17) 2_657
K3 O14W 2.92(2) .
K3 O17W 2.97(3) .
K3 O30 3.040(12) 2_657
K3 O33 3.163(12) 2_657
K3 O12W 3.26(2) 2_647
K3 O16W 3.38(3) .
K3 O5 3.421(12) .
K3 W4 3.729(8) 2_657
K3 Na1 3.873(9) 2_657
Na1 O33 2.385(11) .
Na1 O11W 2.394(16) .
Na1 O7W 2.437(14) 2_757
Na1 O35 2.441(12) 2_757
Na1 O19 2.495(11) 2_757
Na1 O28 2.544(12) 2_657
Na1 C3 3.034(15) 2_757
Na1 K3 3.873(9) 2_657
Na1 Na2 4.120(9) 2_757
Na2 O34 2.375(12) .
Na2 O21 2.407(13) 1_545
Na2 O7W 2.424(13) .
Na2 O5W 2.436(12) .
Na2 O25 2.718(11) .
Na2 O1 2.794(11) .
Na2 Na1 4.120(9) 2_757
O4 Sn1 2.053(9) 2_656
O11 Co1 2.123(9) 2_656
O16 K2 2.893(10) 1_565
O19 Na1 2.495(11) 2_757
O21 Na2 2.407(13) 1_565
O21 K2 3.042(12) 1_565
O23 Sn1 2.096(8) 2_656
O28 Na1 2.544(12) 2_657
O28 K1 3.035(10) 2_657
O30 K3 3.040(12) 2_657
O31 K1 2.985(10) 2_657
O32 K3 2.794(12) 2_657
O32 K2 2.903(11) 2_657
O32 K1 2.948(11) 2_657
O33 K3 3.163(12) 2_657
O34 C3 1.280(15) .
O35 C3 1.246(15) .
O35 Na1 2.441(12) 2_757
C1 C2 1.523(18) .
C1 H1A 0.9700 .
C1 H1B 0.9700 .
C2 C3 1.49(2) .
C2 H2A 0.9700 .
C2 H2B 0.9700 .
C3 Na1 3.034(15) 2_757
O1W H1WA 0.850(10) .
O1W H1WB 0.850(10) .
O2W H2WA 0.851(10) .
O2W H2WB 0.851(11) .
O3W H3WA 0.852(10) .
O3W H3WB 0.851(11) .
O4W H4WA 0.850(10) .
O4W H4WB 0.850(10) .
O5W H5WA 0.849(10) .
O5W H5WB 0.848(10) .
O6W H6WA 0.847(11) .
O6W H6WB 0.847(10) .
O7W Na1 2.437(13) 2_757
O7W H7WA 0.850(10) .
O7W H7WB 0.851(10) .
O8W H8WA 0.849(10) .
O8W H8WB 0.848(10) .
O9W H9WA 0.850(11) .
O9W H9WB 0.849(11) .
O10W H10A 0.851(10) .
O10W H10B 0.851(11) .
O11W K3 2.799(17) 2_657
O11W H11A 0.852(11) .
O11W H11B 0.852(10) .
O12W K3 3.256(19) 2_647
O12W H12A 0.849(11) .
O12W H12B 0.851(10) .
O13W K1 3.011(4) 2_657

loop_
_geom_hbond_atom_site_label_D
_geom_hbond_atom_site_label_H
_geom_hbond_atom_site_label_A
_geom_hbond_distance_DH
_geom_hbond_distance_HA
_geom_hbond_distance_DA
_geom_hbond_angle_DHA
_geom_hbond_site_symmetry_A
O1W H1WA O5W 0.850(10) 2.54(4) 2.997(16) 115(4) 2_656
O1W H1WA O9W 0.850(10) 2.29(7) 2.795(18) 119(7) 2_666
O1W H1WB O5W 0.850(10) 1.89(5) 2.656(15) 149(9) 1_565
O2W H2WA O21 0.851(10) 2.58(5) 3.369(16) 155(12) .
O2W H2WB O35 0.851(11) 1.95(6) 2.762(15) 158(14) 1_565
O3W H3WA O4W 0.852(10) 1.89(3) 2.727(19) 168(13) .
O3W H3WB O15W 0.851(11) 1.98(8) 2.78(2) 157(19) .
O4W H4WA O35 0.850(10) 2.03(12) 2.730(15) 139(16) 2_756
O4W H4WB O12 0.850(10) 2.00(7) 2.782(14) 153(14) 2_656
O5W H5WA O23 0.849(10) 2.18(4) 2.959(14) 152(8) 2_656
O5W H5WB O24 0.848(10) 2.40(4) 3.077(13) 138(5) 2_656
O5W H5WB O1W 0.848(10) 2.28(4) 2.997(16) 142(5) 2_656
O6W H6WA O10 0.847(11) 2.046(18) 2.863(13) 162(5) 2_757
O6W H6WB O10 0.847(10) 2.23(2) 2.845(15) 130(2) .
O7W H7WA O8W 0.850(10) 2.23(3) 2.814(19) 125.5(14) .
O7W H7WB O6W 0.851(10) 2.211(19) 2.912(16) 140(3) .
O8W H8WA O18 0.849(10) 2.39(3) 3.017(17) 131(3) 1_545
O8W H8WB O29 0.848(10) 2.37(2) 2.791(14) 111.3(16) 2_757
O9W H9WA O4W 0.850(11) 2.65(8) 3.253(18) 129(8) 2_666
O9W H9WB O25 0.849(11) 2.05(8) 2.860(16) 158(20) 1_565
O10W H10A O3 0.851(10) 2.05(10) 2.831(17) 152(20) 2_657
O10W H10B O8 0.851(11) 2.07(3) 2.816(14) 146(6) 2_757
O11W H11A O18 0.852(11) 2.57(10) 3.18(2) 130(11) 2_767
O11W H11A O2W 0.852(11) 2.40(6) 3.133(19) 144(7) 2_767
O11W H11B O4W 0.852(10) 2.44(8) 3.15(2) 141(9) 1_556
O11W H11B O17W 0.852(10) 1.51(3) 2.24(4) 142(4) 2_657
O12W H12A O18 0.849(11) 2.13(7) 2.932(17) 157(16) 2_757
O12W H12B O29 0.851(10) 2.52(6) 3.272(18) 148(9) 1_545
O12W H12B O30 0.851(10) 2.43(12) 3.078(17) 133(14) 1_545

loop_
_geom_torsion_atom_site_label_1
_geom_torsion_atom_site_label_2
_geom_torsion_atom_site_label_3
_geom_torsion_atom_site_label_4
_geom_torsion
_geom_torsion_site_symmetry_1
_geom_torsion_site_symmetry_4
O5 W8 O1 W6 -126.2(8) . .
O9 W8 O1 W6 -26.4(8) . .
O25 W8 O1 W6 134.8(8) . .
O27 W8 O1 W6 43.7(15) . .
O13 W8 O1 W6 61.3(8) . .
Na2 W8 O1 W6 173.4(9) . .
K1 W8 O1 W6 -74.0(8) . .
K3 W8 O1 W6 -136.0(7) . .
O5 W8 O1 Na2 60.4(4) . .
O9 W8 O1 Na2 160.2(4) . .
O25 W8 O1 Na2 -38.6(4) . .
O27 W8 O1 Na2 -129.7(9) . .
O13 W8 O1 Na2 -112.1(3) . .
K1 W8 O1 Na2 112.6(2) . .
K3 W8 O1 Na2 50.6(10) . .
O28 W3 O2 W5 116.0(9) . .
O12 W3 O2 W5 -141.5(9) . .
O27 W3 O2 W5 -43.6(16) . .
O31 W3 O2 W5 15.8(9) . .
O13 W3 O2 W5 -69.3(9) . .
K1 W3 O2 W5 64.5(9) 2_657 .
K3 W3 O2 W5 118.0(11) . .
O11 W1 O4 Sn1 63(2) . 2_656
O6 W1 O4 Sn1 168(2) . 2_656
O25 W1 O4 Sn1 -97(2) . 2_656
O12 W1 O4 Sn1 -32(2) . 2_656
O13 W1 O4 Sn1 -104(2) . 2_656
O1 W8 O5 K1 95.1(4) . .
O9 W8 O5 K1 6.9(4) . .
O25 W8 O5 K1 -171.9(4) . .
O27 W8 O5 K1 -81.5(4) . .
O13 W8 O5 K1 -129.1(18) . .
Na2 W8 O5 K1 142.2(4) . .
K3 W8 O5 K1 -88.5(3) . .
O1 W8 O5 K3 -176.4(3) . .
O9 W8 O5 K3 95.4(3) . .
O25 W8 O5 K3 -83.4(4) . .
O27 W8 O5 K3 7.0(4) . .
O13 W8 O5 K3 -41(2) . .
Na2 W8 O5 K3 -129.3(3) . .
K1 W8 O5 K3 88.5(3) . .
O11 W1 O6 Sn1 100(2) . .
O4 W1 O6 Sn1 -4(2) . .
O25 W1 O6 Sn1 -162(2) . .
O12 W1 O6 Sn1 -105(2) . .
O13 W1 O6 Sn1 -89(2) . .
O28 W3 O12 W1 -173.3(5) . .
O2 W3 O12 W1 82.7(5) . .
O27 W3 O12 W1 -76.3(5) . .
O31 W3 O12 W1 -8.8(13) . .
O13 W3 O12 W1 -3.1(4) . .
K1 W3 O12 W1 -158.1(2) 2_657 .
K3 W3 O12 W1 -110.6(5) . .
O32 W4 O16 W7 -171.9(5) . .
O30 W4 O16 W7 88.0(5) . .
O31 W4 O16 W7 -2.5(12) . .
O3 W4 O16 W7 -75.0(5) . .
O14 W4 O16 W7 1.1(4) . .
K3 W4 O16 W7 141.8(4) 2_657 .
K1 W4 O16 W7 -140.2(3) 2_657 .
O32 W4 O16 K2 16.9(7) . 1_565
O30 W4 O16 K2 -83.1(7) . 1_565
O31 W4 O16 K2 -173.6(7) . 1_565
O3 W4 O16 K2 113.9(7) . 1_565
O14 W4 O16 K2 -170.1(7) . 1_565
K3 W4 O16 K2 -29.3(7) 2_657 1_565
K1 W4 O16 K2 48.7(9) 2_657 1_565
O22 W6 O19 Na1 -97.9(13) . 2_757
O8 W6 O19 Na1 164.0(12) . 2_757
O1 W6 O19 Na1 -5.4(13) . 2_757
O10 W6 O19 Na1 77.6(13) . 2_757
O18 W9 O20 Co1 -63.6(10) . .
O7 W9 O20 Co1 36.7(9) . .
O8 W9 O20 Co1 -163.5(9) . .
O29 W9 O20 Co1 110.6(13) . .
O15 W9 O20 Co1 121.7(9) . .
O24 W7 O21 Na2 -2.5(9) . 1_565
O7 W7 O21 Na2 93.7(8) . 1_565
O26 W7 O21 Na2 -96.1(8) . 1_565
O16 W7 O21 Na2 178.1(8) . 1_565
O14 W7 O21 Na2 -148.9(10) . 1_565
K2 W7 O21 Na2 162.4(10) 1_565 1_565
O24 W7 O21 K2 -164.9(4) . 1_565
O7 W7 O21 K2 -68.7(5) . 1_565
O26 W7 O21 K2 101.5(4) . 1_565
O16 W7 O21 K2 15.7(4) . 1_565
O14 W7 O21 K2 48.7(15) . 1_565
O19 W6 O22 Sn1 42.3(9) . .
O8 W6 O22 Sn1 143.8(8) . .
O1 W6 O22 Sn1 -58.1(8) . .
O10 W6 O22 Sn1 -127.3(8) . .
O15 W6 O22 Sn1 -144.1(8) . .
O17 W5 O23 Sn1 -55.4(7) . 2_656
O26 W5 O23 Sn1 -158.3(6) . 2_656
O3 W5 O23 Sn1 107.0(10) . 2_656
O2 W5 O23 Sn1 45.1(6) . 2_656
O14 W5 O23 Sn1 128.0(6) . 2_656
O21 W7 O24 Co1 71.6(9) . .
O7 W7 O24 Co1 -32.3(9) . .
O26 W7 O24 Co1 168.9(8) . .
O16 W7 O24 Co1 -110.3(12) . .
O14 W7 O24 Co1 -117.5(8) . .
K2 W7 O24 Co1 47.9(12) 1_565 .
O17 W5 O26 W7 177.2(5) . .
O23 W5 O26 W7 -77.9(5) . .
O3 W5 O26 W7 79.6(5) . .
O2 W5 O26 W7 16.3(13) . .
O14 W5 O26 W7 3.5(4) . .
O2 W3 O28 Na1 143.7(17) . 2_657
O12 W3 O28 Na1 46.2(18) . 2_657
O27 W3 O28 Na1 -43.6(18) . 2_657
O31 W3 O28 Na1 -127.8(17) . 2_657
O13 W3 O28 Na1 -9(3) . 2_657
K1 W3 O28 Na1 -124.1(19) 2_657 2_657
K3 W3 O28 Na1 -35.8(17) . 2_657
O2 W3 O28 K1 -92.2(4) . 2_657
O12 W3 O28 K1 170.3(4) . 2_657
O27 W3 O28 K1 80.5(4) . 2_657
O31 W3 O28 K1 -3.7(4) . 2_657
O13 W3 O28 K1 115.6(17) . 2_657
K3 W3 O28 K1 88.3(3) . 2_657
O33 W2 O29 W9 172.0(4) . .
O30 W2 O29 W9 -86.5(5) . .
O9 W2 O29 W9 4.1(12) . .
O10 W2 O29 W9 73.9(5) . .
O15 W2 O29 W9 -1.8(4) . .
K1 W2 O29 W9 145.3(3) . .
K3 W2 O29 W9 -135.0(4) 2_657 .
O16 W4 O32 K3 -92.9(5) . 2_657
O30 W4 O32 K3 0.6(5) . 2_657
O31 W4 O32 K3 91.3(4) . 2_657
O3 W4 O32 K3 177.4(4) . 2_657
K1 W4 O32 K3 109.2(5) 2_657 2_657
O16 W4 O32 K2 56.8(11) . 2_657
O30 W4 O32 K2 150.2(10) . 2_657
O31 W4 O32 K2 -119.0(10) . 2_657
O3 W4 O32 K2 -32.9(11) . 2_657
K3 W4 O32 K2 149.7(13) 2_657 2_657
K1 W4 O32 K2 -101.1(10) 2_657 2_657
O16 W4 O32 K1 157.9(3) . 2_657
O30 W4 O32 K1 -108.6(4) . 2_657
O31 W4 O32 K1 -17.9(4) . 2_657
O3 W4 O32 K1 68.2(4) . 2_657
K3 W4 O32 K1 -109.2(5) 2_657 2_657
O29 W2 O33 Na1 -24.3(16) . .
O30 W2 O33 Na1 -119.0(15) . .
O9 W2 O33 Na1 151.1(15) . .
O10 W2 O33 Na1 65.8(16) . .
K1 W2 O33 Na1 137.5(17) . .
K3 W2 O33 Na1 -119.5(17) 2_657 .
O29 W2 O33 K1 -161.8(3) . .
O30 W2 O33 K1 103.4(4) . .
O9 W2 O33 K1 13.5(4) . .
O10 W2 O33 K1 -71.7(4) . .
K3 W2 O33 K1 103.0(4) 2_657 .
O29 W2 O33 K3 95.2(4) . 2_657
O30 W2 O33 K3 0.5(4) . 2_657
O9 W2 O33 K3 -89.4(4) . 2_657
O10 W2 O33 K3 -174.7(4) . 2_657
K1 W2 O33 K3 -103.0(4) . 2_657
Sn1 C1 C2 C3 7.2(16) . .
Na1 O35 C3 O34 -89.1(13) 2_757 .
Na1 O35 C3 C2 87.7(13) 2_757 .
Sn1 O34 C3 O35 -175.1(10) . .
Na2 O34 C3 O35 14.4(18) . .
Sn1 O34 C3 C2 8.1(15) . .
Na2 O34 C3 C2 -162.4(9) . .
Sn1 O34 C3 Na1 130.0(6) . 2_757
Na2 O34 C3 Na1 -40.5(11) . 2_757
C1 C2 C3 O35 172.1(13) . .
C1 C2 C3 O34 -11(2) . .
C1 C2 C3 Na1 -134.2(11) . 2_757
